data_2209639
loop_
_publ_author_name
'Hai-Lian Xiao'
'Fang-Fang Jian'

_publ_section_title
;
 <i>trans</i>-Bis{2-[1-(hydroxyimino)ethyl]phenolato}cobalt(II)
;
_journal_coeditor_code RZ2043
_journal_issue 7
_journal_name_full 'Acta Crystallographica Section E'
_journal_page_first m1512
_journal_page_last m1513
_journal_paper_doi 10.1107/S1600536806021258
_journal_volume 62
_journal_year 2006
_chemical_formula_iupac '[Co (C8 H8 N O2)2]'
_chemical_formula_moiety 'C16 H16 Co N2 O4'
_chemical_formula_sum 'C16 H16 Co N2 O4'
_chemical_formula_weight 359.24
_chemical_name_systematic
;
<i>trans</i>-Bis[ethanone 1-(2-hydroxyphenyl)oximato]cobalt(II)
;
_space_group_IT_number 14
_symmetry_cell_setting monoclinic
_symmetry_space_group_name_Hall '-P 2ybc'
_symmetry_space_group_name_H-M 'P 1 21/c 1'
_atom_sites_solution_hydrogens geom
_atom_sites_solution_primary direct
_atom_sites_solution_secondary difmap
_audit_creation_method SHELXL-97
_cell_angle_alpha 90.00
_cell_angle_beta 94.43(3)
_cell_angle_gamma 90.00
_cell_formula_units_Z 4
_cell_length_a 7.8420(16)
_cell_length_b 9.913(2)
_cell_length_c 19.344(4)
_cell_measurement_reflns_used 25
_cell_measurement_temperature 295(2)
_cell_measurement_theta_max 14
_cell_measurement_theta_min 4
_cell_volume 1499.3(5)
_computing_cell_refinement 'CAD-4 Software'
_computing_data_collection 'CAD-4 Software (Enraf--Nonius, 1989)'
_computing_data_reduction 'NRCVAX (Gabe <i>et al.</i>,  1989)'
_computing_molecular_graphics 'SHELXTL (Sheldrick, 1990)'
_computing_publication_material 'WinGX (Farrugia, 1999)'
_computing_structure_refinement 'SHELXL97 (Sheldrick, 1997)'
_computing_structure_solution 'SHELXS97 (Sheldrick, 1997)'
_diffrn_ambient_temperature 295(2)
_diffrn_measured_fraction_theta_full 1.000
_diffrn_measured_fraction_theta_max 1.000
_diffrn_measurement_device_type 'Enraf--Nonius CAD-4 diffractometer'
_diffrn_measurement_method '\w scans'
_diffrn_radiation_monochromator graphite
_diffrn_radiation_source 'fine-focus sealed tube'
_diffrn_radiation_type MoK\a
_diffrn_radiation_wavelength 0.71073
_diffrn_reflns_av_R_equivalents 0.0683
_diffrn_reflns_av_sigmaI/netI 0.0252
_diffrn_reflns_limit_h_max 10
_diffrn_reflns_limit_h_min 0
_diffrn_reflns_limit_k_max 12
_diffrn_reflns_limit_k_min 0
_diffrn_reflns_limit_l_max 24
_diffrn_reflns_limit_l_min -24
_diffrn_reflns_number 3496
_diffrn_reflns_theta_full 26.96
_diffrn_reflns_theta_max 26.96
_diffrn_reflns_theta_min 2.11
_diffrn_standards_decay_% 0
_diffrn_standards_interval_count 100
_diffrn_standards_number 3
_exptl_absorpt_coefficient_mu 1.167
_exptl_absorpt_correction_type none
_exptl_crystal_colour blue
_exptl_crystal_density_diffrn 1.592
_exptl_crystal_density_method 'not measured'
_exptl_crystal_description block
_exptl_crystal_F_000 740
_exptl_crystal_size_max 0.25
_exptl_crystal_size_mid 0.20
_exptl_crystal_size_min 0.18
_refine_diff_density_max 0.938
_refine_diff_density_min -0.789
_refine_ls_extinction_coef 0.0049(10)
_refine_ls_extinction_expression Fc^*^=kFc[1+0.001xFc^2^\l^3^/sin(2\q)]^-1/4^
_refine_ls_extinction_method SHELXL97
_refine_ls_goodness_of_fit_ref 1.085
_refine_ls_hydrogen_treatment mixed
_refine_ls_matrix_type full
_refine_ls_number_parameters 219
_refine_ls_number_reflns 3257
_refine_ls_number_restraints 2
_refine_ls_restrained_S_all 1.085
_refine_ls_R_factor_all 0.0607
_refine_ls_R_factor_gt 0.0421
_refine_ls_shift/su_max 0.001
_refine_ls_shift/su_mean 0.000
_refine_ls_structure_factor_coef Fsqd
_refine_ls_weighting_details 'calc w=1/[\s^2^(Fo^2^)+(0.0702P)^2^+1.1322P] where P=(Fo^2^+2Fc^2^)/3'
_refine_ls_weighting_scheme calc
_refine_ls_wR_factor_gt 0.1094
_refine_ls_wR_factor_ref 0.1303
_reflns_number_gt 2614
_reflns_number_total 3257
_reflns_threshold_expression I>2\s(I)
_cod_data_source_file rz2043.cif
_cod_data_source_block I
_cod_original_sg_symbol_H-M 'P 21/c'
_cod_database_code 2209639
_cod_database_fobs_code 2209639

loop_
_symmetry_equiv_pos_as_xyz
'x, y, z'
'-x, y+1/2, -z+1/2'
'-x, -y, -z'
'x, -y-1/2, z-1/2'

loop_
_atom_site_type_symbol
_atom_site_label
_atom_site_fract_x
_atom_site_fract_y
_atom_site_fract_z
_atom_site_U_iso_or_equiv
_atom_site_adp_type
_atom_site_calc_flag
_atom_site_refinement_flags
_atom_site_occupancy
Co Co1 0.53882(4) 0.60254(4) 0.084996(19) 0.03543(16) Uani d . 1
O O1 0.7078(3) 0.5747(2) 0.15351(13) 0.0529(6) Uani d . 1
O O2 0.2285(3) 0.4675(3) 0.09144(14) 0.0572(6) Uani d D 1
O O3 0.3691(3) 0.6332(3) 0.01735(13) 0.0546(6) Uani d . 1
O O4 0.8512(3) 0.7326(3) 0.07762(15) 0.0682(8) Uani d D 1
N N1 0.3914(3) 0.4796(3) 0.12570(13) 0.0428(6) Uani d . 1
N N2 0.6849(3) 0.7286(3) 0.04622(14) 0.0447(6) Uani d . 1
C C1 0.2732(4) 0.3124(4) 0.1989(2) 0.0595(9) Uani d . 1
H H1A 0.1685 0.3384 0.1734 0.089 Uiso calc R 1
H H1B 0.2601 0.3196 0.2477 0.089 Uiso calc R 1
H H1C 0.3002 0.2208 0.1878 0.089 Uiso calc R 1
C C2 0.4149(4) 0.4032(3) 0.17998(16) 0.0421(6) Uani d . 1
C C3 0.5785(4) 0.4049(3) 0.22093(16) 0.0430(7) Uani d . 1
C C4 0.6044(5) 0.3170(4) 0.27821(19) 0.0570(8) Uani d . 1
H H4B 0.5164 0.2592 0.2885 0.068 Uiso calc R 1
C C5 0.7561(5) 0.3139(4) 0.3194(2) 0.0636(10) Uani d . 1
H H5A 0.7692 0.2557 0.3572 0.076 Uiso calc R 1
C C6 0.8884(5) 0.3984(4) 0.30396(19) 0.0561(8) Uani d . 1
H H6A 0.9911 0.3973 0.3314 0.067 Uiso calc R 1
C C7 0.8680(4) 0.4838(3) 0.24800(18) 0.0504(7) Uani d . 1
H H7A 0.9581 0.5394 0.2377 0.060 Uiso calc R 1
C C8 0.7150(4) 0.4885(3) 0.20650(16) 0.0439(7) Uani d . 1
C C9 0.7998(4) 0.9055(4) -0.0221(2) 0.0562(9) Uani d . 1
H H9A 0.9047 0.8782 0.0028 0.084 Uiso calc R 1
H H9B 0.7732 0.9965 -0.0096 0.084 Uiso calc R 1
H H9C 0.8122 0.9009 -0.0710 0.084 Uiso calc R 1
C C10 0.6585(4) 0.8138(3) -0.00410(16) 0.0419(6) Uani d . 1
C C11 0.4918(4) 0.8169(3) -0.04317(16) 0.0413(6) Uani d . 1
C C12 0.4633(4) 0.9121(3) -0.09765(18) 0.0519(8) Uani d . 1
H H12A 0.5489 0.9738 -0.1057 0.062 Uiso calc R 1
C C13 0.3127(5) 0.9154(4) -0.1386(2) 0.0602(9) Uani d . 1
H H13A 0.2971 0.9784 -0.1741 0.072 Uiso calc R 1
C C14 0.1845(4) 0.8252(4) -0.12697(19) 0.0568(9) Uani d . 1
H H14A 0.0826 0.8271 -0.1550 0.068 Uiso calc R 1
C C15 0.2061(4) 0.7324(3) -0.07427(17) 0.0494(7) Uani d . 1
H H15A 0.1180 0.6727 -0.0666 0.059 Uiso calc R 1
C C16 0.3588(4) 0.7267(3) -0.03200(16) 0.0431(6) Uani d . 1
H H2A 0.232(6) 0.528(4) 0.0598(18) 0.087(15) Uiso d D 1
H H4A 0.849(8) 0.676(5) 0.111(2) 0.13(2) Uiso d D 1

loop_
_atom_site_aniso_label
_atom_site_aniso_U_11
_atom_site_aniso_U_22
_atom_site_aniso_U_33
_atom_site_aniso_U_12
_atom_site_aniso_U_13
_atom_site_aniso_U_23
Co1 0.0367(2) 0.0323(2) 0.0370(2) -0.00558(15) 0.00037(15) -0.00015(15)
O1 0.0483(12) 0.0531(13) 0.0554(14) -0.0138(10) -0.0084(10) 0.0125(11)
O2 0.0475(12) 0.0638(16) 0.0589(15) -0.0174(12) -0.0053(10) 0.0095(13)
O3 0.0473(12) 0.0543(13) 0.0602(15) -0.0136(10) -0.0083(10) 0.0149(11)
O4 0.0473(13) 0.0808(19) 0.0734(18) -0.0243(13) -0.0143(12) 0.0219(15)
N1 0.0402(12) 0.0410(13) 0.0469(14) -0.0063(10) 0.0021(10) -0.0044(11)
N2 0.0417(13) 0.0455(14) 0.0463(14) -0.0092(11) -0.0011(10) -0.0011(11)
C1 0.0561(19) 0.060(2) 0.063(2) -0.0156(17) 0.0110(16) 0.0061(18)
C2 0.0462(15) 0.0373(15) 0.0439(16) -0.0023(12) 0.0106(12) -0.0027(13)
C3 0.0473(16) 0.0392(15) 0.0432(16) 0.0018(12) 0.0086(12) -0.0007(12)
C4 0.0592(19) 0.056(2) 0.056(2) -0.0024(16) 0.0096(16) 0.0143(16)
C5 0.069(2) 0.063(2) 0.058(2) 0.0047(19) 0.0021(17) 0.0159(18)
C6 0.0592(19) 0.056(2) 0.0512(19) 0.0060(16) -0.0060(15) 0.0033(16)
C7 0.0495(17) 0.0474(17) 0.0534(19) -0.0018(14) -0.0014(14) 0.0007(15)
C8 0.0498(16) 0.0357(14) 0.0460(17) 0.0000(13) 0.0035(13) -0.0039(12)
C9 0.0511(18) 0.056(2) 0.063(2) -0.0128(15) 0.0092(15) 0.0081(16)
C10 0.0461(15) 0.0366(14) 0.0443(16) -0.0033(12) 0.0110(12) -0.0034(12)
C11 0.0460(15) 0.0368(14) 0.0420(16) 0.0013(12) 0.0099(12) -0.0041(12)
C12 0.058(2) 0.0460(18) 0.0531(19) -0.0010(14) 0.0113(15) 0.0065(14)
C13 0.063(2) 0.060(2) 0.058(2) 0.0078(17) 0.0066(17) 0.0187(17)
C14 0.0520(18) 0.065(2) 0.052(2) 0.0080(17) -0.0038(15) 0.0057(16)
C15 0.0464(16) 0.0480(17) 0.0534(19) -0.0002(14) 0.0018(13) -0.0012(15)
C16 0.0468(15) 0.0400(15) 0.0427(16) 0.0015(12) 0.0053(12) -0.0037(12)

loop_
_atom_type_symbol
_atom_type_description
_atom_type_scat_dispersion_real
_atom_type_scat_dispersion_imag
_atom_type_scat_source
C C 0.0033 0.0016 'International Tables Vol C Tables 4.2.6.8 and 6.1.1.4'
H H 0.0000 0.0000 'International Tables Vol C Tables 4.2.6.8 and 6.1.1.4'
N N 0.0061 0.0033 'International Tables Vol C Tables 4.2.6.8 and 6.1.1.4'
O O 0.0106 0.0060 'International Tables Vol C Tables 4.2.6.8 and 6.1.1.4'
Co Co 0.3494 0.9721 'International Tables Vol C Tables 4.2.6.8 and 6.1.1.4'

loop_
_geom_angle_atom_site_label_1
_geom_angle_atom_site_label_2
_geom_angle_atom_site_label_3
_geom_angle
_geom_angle_publ_flag
O3 Co1 O1 178.95(12) yes
O3 Co1 N2 92.07(11) yes
O1 Co1 N2 87.69(11) yes
O3 Co1 N1 88.31(11) yes
O1 Co1 N1 91.91(11) yes
N2 Co1 N1 178.49(11) yes
C8 O1 Co1 129.9(2) ?
N1 O2 H2A 101(3) ?
C16 O3 Co1 129.4(2) ?
N2 O4 H4A 104(4) ?
C2 N1 O2 113.7(2) ?
C2 N1 Co1 131.3(2) ?
O2 N1 Co1 115.04(19) ?
C10 N2 O4 113.5(3) ?
C10 N2 Co1 131.6(2) ?
O4 N2 Co1 114.9(2) ?
C2 C1 H1A 109.5 ?
C2 C1 H1B 109.5 ?
H1A C1 H1B 109.5 ?
C2 C1 H1C 109.5 ?
H1A C1 H1C 109.5 ?
H1B C1 H1C 109.5 ?
N1 C2 C3 119.9(3) ?
N1 C2 C1 119.2(3) ?
C3 C2 C1 120.9(3) ?
C8 C3 C4 117.1(3) ?
C8 C3 C2 123.7(3) ?
C4 C3 C2 119.2(3) ?
C5 C4 C3 122.2(3) ?
C5 C4 H4B 118.9 ?
C3 C4 H4B 118.9 ?
C4 C5 C6 119.2(3) ?
C4 C5 H5A 120.4 ?
C6 C5 H5A 120.4 ?
C7 C6 C5 120.0(3) ?
C7 C6 H6A 120.0 ?
C5 C6 H6A 120.0 ?
C6 C7 C8 121.2(3) ?
C6 C7 H7A 119.4 ?
C8 C7 H7A 119.4 ?
O1 C8 C7 116.6(3) ?
O1 C8 C3 123.1(3) ?
C7 C8 C3 120.3(3) ?
C10 C9 H9A 109.5 ?
C10 C9 H9B 109.5 ?
H9A C9 H9B 109.5 ?
C10 C9 H9C 109.5 ?
H9A C9 H9C 109.5 ?
H9B C9 H9C 109.5 ?
N2 C10 C11 119.2(3) ?
N2 C10 C9 119.6(3) ?
C11 C10 C9 121.2(3) ?
C16 C11 C12 117.5(3) ?
C16 C11 C10 123.6(3) ?
C12 C11 C10 118.8(3) ?
C13 C12 C11 121.6(3) ?
C13 C12 H12A 119.2 ?
C11 C12 H12A 119.2 ?
C12 C13 C14 119.8(3) ?
C12 C13 H13A 120.1 ?
C14 C13 H13A 120.1 ?
C15 C14 C13 120.4(3) ?
C15 C14 H14A 119.8 ?
C13 C14 H14A 119.8 ?
C14 C15 C16 120.8(3) ?
C14 C15 H15A 119.6 ?
C16 C15 H15A 119.6 ?
O3 C16 C15 116.8(3) ?
O3 C16 C11 123.4(3) ?
C15 C16 C11 119.8(3) ?

loop_
_geom_bond_atom_site_label_1
_geom_bond_atom_site_label_2
_geom_bond_distance
_geom_bond_publ_flag
Co1 O3 1.819(2) yes
Co1 O1 1.821(2) yes
Co1 N2 1.889(3) yes
Co1 N1 1.892(3) yes
O1 C8 1.333(4) ?
O2 N1 1.398(3) ?
O2 H2A 0.86(4) ?
O3 C16 1.328(4) ?
O4 N2 1.396(3) ?
O4 H4A 0.86(4) ?
N1 C2 1.296(4) ?
N2 C10 1.293(4) ?
C1 C2 1.498(4) ?
C1 H1A 0.9600 ?
C1 H1B 0.9600 ?
C1 H1C 0.9600 ?
C2 C3 1.455(4) ?
C3 C8 1.399(4) ?
C3 C4 1.412(5) ?
C4 C5 1.380(5) ?
C4 H4B 0.9300 ?
C5 C6 1.384(5) ?
C5 H5A 0.9300 ?
C6 C7 1.374(5) ?
C6 H6A 0.9300 ?
C7 C8 1.392(4) ?
C7 H7A 0.9300 ?
C9 C10 1.495(4) ?
C9 H9A 0.9600 ?
C9 H9B 0.9600 ?
C9 H9C 0.9600 ?
C10 C11 1.459(4) ?
C11 C16 1.403(4) ?
C11 C12 1.420(4) ?
C12 C13 1.371(5) ?
C12 H12A 0.9300 ?
C13 C14 1.377(5) ?
C13 H13A 0.9300 ?
C14 C15 1.373(5) ?
C14 H14A 0.9300 ?
C15 C16 1.399(4) ?
C15 H15A 0.9300 ?

loop_
_geom_hbond_atom_site_label_D
_geom_hbond_atom_site_label_H
_geom_hbond_atom_site_label_A
_geom_hbond_distance_DH
_geom_hbond_distance_HA
_geom_hbond_distance_DA
_geom_hbond_angle_DHA
_geom_hbond_publ_flag
O2 H2A O3 0.86(4) 1.75(3) 2.493(3) 144(4) yes
O4 H4A O1 0.86(4) 1.75(4) 2.475(4) 141(6) yes
